data_2312295
loop_
_publ_author_name
'Khouchen, Malak'
'Klar, Paul Benjamin'
'Chintakindi, Hrushikesh'
'Suresh, Ashwin'
'Palatinus, Lukas'

_publ_section_title
;
 Optimal estimated standard uncertainties of reflection intensities for
 kinematical refinement from 3D electron diffraction data
;
_journal_coeditor_code PL5027
_journal_issue 5
_journal_name_full 'Acta Crystallographica Section A Foundations and Advances'
_journal_page_first 427
_journal_page_last 439
_journal_paper_doi 10.1107/S2053273323005053
_journal_volume 79
_journal_year 2023
_chemical_absolute_configuration rm
_chemical_formula_sum 'C3 H7 N O2'
_chemical_formula_weight 89.1
_chemical_name_common DL-alanine
_chemical_name_systematic DL-alanine
_space_group_IT_number 19
_space_group_name_Hall 'P 2ac 2ab'
_space_group_name_H-M_alt 'P 21 21 21'
_symmetry_cell_setting orthorhombic
_symmetry_Int_Tables_number 19
_symmetry_space_group_name_Hall 'P 2ac 2ab'
_symmetry_space_group_name_H-M 'P 21 21 21'
_cell_angle_alpha 90
_cell_angle_beta 90
_cell_angle_gamma 90
_cell_formula_units_Z 4
_cell_length_a 5.7733(11)
_cell_length_b 5.9524(12)
_cell_length_c 12.2465(2)
_cell_measurement_reflns_used 3329
_cell_measurement_temperature 100
_cell_measurement_theta_max 1.44
_cell_measurement_theta_min 0.12
_cell_volume 420.85(12)
_computing_cell_refinement PETS2
_computing_data_collection 'self-written scripts, OLYMPUS iTEM'
_computing_data_reduction PETS2
_computing_molecular_graphics 'VESTA 3'
_computing_structure_refinement Jana2020
_computing_structure_solution superflip
_diffrn_ambient_temperature 100
_diffrn_detector ASI
_diffrn_measured_fraction_theta_full 0.84
_diffrn_measured_fraction_theta_max 0.55
_diffrn_measurement_device 'TEM FEI Tecnai G2 20'
_diffrn_measurement_method 'continuous-rotation 3D ED'
_diffrn_measurement_specimen_support 'holey carbon grid'
_diffrn_radiation_probe electron
_diffrn_radiation_source 'Lab6 cathode'
_diffrn_radiation_type 'electrons 200 keV'
_diffrn_radiation_wavelength 0.0251
_diffrn_reflns_av_R_equivalents 0.0992
_diffrn_reflns_av_unetI/netI 0.1016
_diffrn_reflns_limit_h_max 11
_diffrn_reflns_limit_h_min -11
_diffrn_reflns_limit_k_max 9
_diffrn_reflns_limit_k_min -9
_diffrn_reflns_limit_l_max 22
_diffrn_reflns_limit_l_min -24
_diffrn_reflns_number 3329
_diffrn_reflns_theta_full 1.09
_diffrn_reflns_theta_max 1.44
_diffrn_reflns_theta_min 0.12
_exptl_crystal_density_diffrn 1.4061
_exptl_crystal_description 'irregular shape'
_exptl_crystal_F_000 69.628
_refine_diff_density_max 0.20
_refine_diff_density_min -0.18
_refine_ls_extinction_coef 27(4)
_refine_ls_extinction_expression Fc^*^=kFc[1+0.001xFc^2^\l^3^/sin(2\q)]^-1/4^
_refine_ls_extinction_method 'SHELXL-2017/1 (Sheldrick, 2015)'
_refine_ls_goodness_of_fit_gt 2.5481
_refine_ls_goodness_of_fit_ref 2.3621
_refine_ls_hydrogen_treatment constr
_refine_ls_number_constraints 63
_refine_ls_number_parameters 56
_refine_ls_number_reflns 1123
_refine_ls_number_restraints 0
_refine_ls_R_factor_all 0.1416
_refine_ls_R_factor_gt 0.1306
_refine_ls_shift/su_max 0.0384
_refine_ls_shift/su_mean 0.0052
_refine_ls_structure_factor_coef Fsqd
_refine_ls_weighting_details 'calc w=1/[\s^2^(Fo^2^)+(0.02P)^2^+0.0000P] where P=(Fo^2^+2Fc^2^)/3'
_refine_ls_weighting_scheme sigma
_refine_ls_wR_factor_gt 0.2990
_refine_ls_wR_factor_ref 0.3049
_reflns_number_gt 927
_reflns_number_total 1123
_reflns_threshold_expression I>3\s(I)
_cod_data_source_file pl5027.cif
_cod_data_source_block L-alanine_model3_outliers
_cod_original_cell_volume 420.85(14)
_cod_original_sg_symbol_Hall 'P 2xab;2ybc;2zac'
_cod_database_code 2312295

loop_
_space_group_symop_id
_space_group_symop_operation_xyz
1 x,y,z
2 -x+1/2,-y,z+1/2
3 -x,y+1/2,-z+1/2
4 x+1/2,-y+1/2,-z

loop_
_atom_site_label
_atom_site_type_symbol
_atom_site_fract_x
_atom_site_fract_y
_atom_site_fract_z
_atom_site_adp_type
_atom_site_U_iso_or_equiv
_atom_site_site_symmetry_multiplicity
_atom_site_occupancy
_atom_site_calc_flag
_atom_site_refinement_flags
_atom_site_disorder_assembly
_atom_site_disorder_group
O1 O -0.1249(5) 0.7273(9) 0.4160(3) Uani 0.0176(10) 4 1 d . . .
O2 O -0.2613(4) 0.4449(8) 0.3155(2) Uani 0.0149(9) 4 1 d . . .
C1 C -0.1018(5) 0.5558(9) 0.3600(3) Uani 0.0109(10) 4 1 d . . .
C2 C 0.1935(6) 0.2656(11) 0.4097(3) Uani 0.0188(13) 4 1 d . . .
N1 N 0.3149(5) 0.6527(8) 0.3623(3) Uani 0.0135(9) 4 1 d . . .
C3 C 0.1454(5) 0.4701(9) 0.3390(3) Uani 0.0119(10) 4 1 d . . .
H1c3 H 0.162343 0.422281 0.256023 Uani 0.0143 4 1 d . . .
H1c2 H 0.365583 0.210003 0.396279 Uani 0.0226 4 1 d . . .
H2c2 H 0.07621 0.135376 0.389019 Uani 0.0226 4 1 d . . .
H3c2 H 0.172249 0.308802 0.493053 Uani 0.0226 4 1 d . . .
H1n1 H 0.289925 0.780649 0.309432 Uani 0.0162 4 1 d . . .
H2n1 H 0.292019 0.708556 0.439467 Uani 0.0162 4 1 d . . .
H3n1 H 0.47758 0.592824 0.353903 Uani 0.0162 4 1 d . . .

loop_
_atom_site_aniso_label
_atom_site_aniso_type_symbol
_atom_site_aniso_U_11
_atom_site_aniso_U_22
_atom_site_aniso_U_33
_atom_site_aniso_U_12
_atom_site_aniso_U_13
_atom_site_aniso_U_23
O1 O 0.0117(9) 0.022(3) 0.0187(13) 0.0001(13) 0.0011(10) -0.0055(12)
O2 O 0.0058(8) 0.017(2) 0.0214(13) -0.0008(11) 0.0003(9) -0.0065(12)
C1 C 0.0065(10) 0.012(2) 0.0145(14) -0.0004(15) -0.0018(11) -0.0015(13)
C2 C 0.0136(13) 0.022(3) 0.0210(16) 0.0016(18) -0.0035(13) -0.0040(16)
N1 N 0.0086(9) 0.013(2) 0.0186(14) -0.0008(12) 0.0010(11) 0.0041(11)
C3 C 0.0067(10) 0.016(3) 0.0127(13) 0.0026(14) -0.0009(11) -0.0010(13)
H1c3 H 0.00802 0.019564 0.01525 0.003178 -0.001132 -0.001234
H1c2 H 0.016282 0.0262 0.025254 0.001921 -0.004206 -0.004766
H2c2 H 0.016282 0.0262 0.025254 0.001921 -0.004206 -0.004766
H3c2 H 0.016282 0.0262 0.025254 0.001921 -0.004206 -0.004766
H1n1 H 0.010286 0.016108 0.022305 -0.001 0.001198 0.004899
H2n1 H 0.010286 0.016108 0.022305 -0.001 0.001198 0.004899
H3n1 H 0.010286 0.016108 0.022305 -0.001 0.001198 0.004899

loop_
_atom_type_symbol
_atom_type_scat_source
C International_Tables_Vol_C
H International_Tables_Vol_C
N International_Tables_Vol_C
O International_Tables_Vol_C

loop_
_geom_angle_atom_site_label_1
_geom_angle_atom_site_label_2
_geom_angle_atom_site_label_3
_geom_angle_site_symmetry_1
_geom_angle_site_symmetry_2
_geom_angle_site_symmetry_3
_geom_angle
O1 C1 O2 . . . 126.5(4)
O1 C1 C3 . . . 117.8(3)
O2 C1 C3 . . . 115.7(4)
C3 C2 H1c2 . . . 109.47
C3 C2 H2c2 . . . 109.47
C3 C2 H3c2 . . . 109.47
H1c2 C2 H2c2 . . . 109.47
H1c2 C2 H3c2 . . . 109.47
H2c2 C2 H3c2 . . . 109.47
C3 N1 H1n1 . . . 109.47
C3 N1 H2n1 . . . 109.47
C3 N1 H3n1 . . . 109.47
H1n1 N1 H2n1 . . . 109.47
H1n1 N1 H3n1 . . . 109.47
H2n1 N1 H3n1 . . . 109.47
C1 C3 C2 . . . 109.9(3)
C1 C3 N1 . . . 109.6(4)
C1 C3 H1c3 . . . 109.55
C2 C3 N1 . . . 110.8(3)
C2 C3 H1c3 . . . 108.32
N1 C3 H1c3 . . . 108.61

loop_
_geom_bond_atom_site_label_1
_geom_bond_atom_site_label_2
_geom_bond_site_symmetry_1
_geom_bond_site_symmetry_2
_geom_bond_distance
O1 C1 . . 1.237(7)
O2 C1 . . 1.257(5)
C1 C3 . . 1.537(5)
C2 C3 . . 1.519(7)
C2 H1c2 . . 1.06
C2 H2c2 . . 1.06
C2 H3c2 . . 1.06
N1 C3 . . 1.490(6)
N1 H1n1 . . 1.01
N1 H2n1 . . 1.01
N1 H3n1 . . 1.01
C3 H1c3 . . 1.06

loop_
_geom_hbond_atom_site_label_D
_geom_hbond_atom_site_label_H
_geom_hbond_atom_site_label_A
_geom_hbond_site_symmetry_D
_geom_hbond_site_symmetry_H
_geom_hbond_site_symmetry_A
_geom_hbond_distance_DH
_geom_hbond_distance_HA
_geom_hbond_distance_DA
_geom_hbond_angle_DHA
C3 H1c3 O1 . . 3_545 1.06 2.41 3.443(5) 163.19
N1 H1n1 O2 . . 3_555 1.01 1.82 2.804(5) 162.82
N1 H2n1 O1 . . 4_566 1.01 1.87 2.829(5) 156.55
N1 H3n1 O2 . . 1_655 1.01 1.81 2.801(4) 166.89
N1 H3n1 C1 . . 1_655 1.01 2.44 3.417(4) 162.66
